data_7127449
loop_
_publ_author_name
'Ahmed, Manan'
'Xie, Zixi'
'Thoonen, Shannon'
'Hua, Carol'
'Kepert, Cameron J.'
'Price, Jason R.'
'Neville, Suzanne M.'

_publ_section_title
;
 A new spin crossover Fe<sup>II</sup> coordination environment in a
 two-fold interpenetrated 3-D Hofmann-type framework material.
;
_journal_issue 1
_journal_name_full 'Chemical communications (Cambridge, England)'
_journal_page_first 85
_journal_page_last 88
_journal_paper_doi 10.1039/d0cc07326a
_journal_volume 57
_journal_year 2021
_chemical_formula_moiety 'C28 H18 Au2 Fe N10 O3, C3 H7 N O, 2(O)'
_chemical_formula_sum 'C31 H25 Au2 Fe N11 O6'
_chemical_formula_weight 1097.40
_space_group_crystal_system orthorhombic
_space_group_IT_number 20
_space_group_name_Hall 'C 2c 2'
_space_group_name_H-M_alt 'C 2 2 21'
_atom_sites_solution_hydrogens geom
_atom_sites_solution_primary dual
_audit_creation_date 2020-10-15
_audit_creation_method
;

Olex2 1.3

(compiled 2020.07.31 svn.rc2a77460 for OlexSys, GUI svn.r6145)

;
_audit_update_record
;
2020-11-06 deposited with the CCDC.	2020-11-23 downloaded from the CCDC.
;
_cell_angle_alpha 90
_cell_angle_beta 90
_cell_angle_gamma 90
_cell_formula_units_Z 8
_cell_length_a 10.233(2)
_cell_length_b 30.396(6)
_cell_length_c 33.745(7)
_cell_measurement_temperature 190
_cell_volume 10496(4)
_computing_cell_refinement 'XDS (Kabsch, 1993)'
_computing_data_collection 'BluIce (McPhillips, 2002)'
_computing_data_reduction 'XDS (Kabsch, 1993)'
_computing_molecular_graphics 'Olex2 1.3 (Dolomanov et al., 2009)'
_computing_publication_material 'Olex2 1.3 (Dolomanov et al., 2009)'
_computing_structure_refinement 'SHELXL 2018/3 (Sheldrick, 2015)'
_computing_structure_solution 'SHELXT 2018/2 (Sheldrick, 2018)'
_diffrn_ambient_temperature 190
_diffrn_measured_fraction_theta_full 0.975
_diffrn_measured_fraction_theta_max 0.836
_diffrn_measurement_device_type 'ADSC Quantum 210r'
_diffrn_measurement_method Synchrotron
_diffrn_radiation_type MoK\a
_diffrn_radiation_wavelength 0.71073
_diffrn_reflns_av_R_equivalents 0.0380
_diffrn_reflns_av_unetI/netI 0.0223
_diffrn_reflns_Laue_measured_fraction_full 0.975
_diffrn_reflns_Laue_measured_fraction_max 0.836
_diffrn_reflns_limit_h_max 13
_diffrn_reflns_limit_h_min -13
_diffrn_reflns_limit_k_max 40
_diffrn_reflns_limit_k_min -40
_diffrn_reflns_limit_l_max 41
_diffrn_reflns_limit_l_min -41
_diffrn_reflns_number 95350
_diffrn_reflns_point_group_measured_fraction_full 0.978
_diffrn_reflns_point_group_measured_fraction_max 0.836
_diffrn_reflns_theta_full 25.242
_diffrn_reflns_theta_max 32.070
_diffrn_reflns_theta_min 1.469
_diffrn_source 'MX2 beamline Australian Synchrotron'
_diffrn_standards_number 0
_exptl_absorpt_coefficient_mu 5.890
_exptl_absorpt_correction_type multi-scan
_exptl_absorpt_process_details 'XDS (Kabsch, 1993)'
_exptl_crystal_colour yellow
_exptl_crystal_colour_primary yellow
_exptl_crystal_density_diffrn 1.389
_exptl_crystal_description block
_exptl_crystal_F_000 4160
_exptl_crystal_size_max 0.1
_exptl_crystal_size_mid 0.1
_exptl_crystal_size_min 0.01
_refine_diff_density_max 3.110
_refine_diff_density_min -1.648
_refine_diff_density_rms 0.315
_refine_ls_abs_structure_details
;
 Refined as an inversion twin.
;
_refine_ls_abs_structure_Flack 0.506(12)
_refine_ls_extinction_method none
_refine_ls_goodness_of_fit_ref 1.036
_refine_ls_hydrogen_treatment constr
_refine_ls_matrix_type full
_refine_ls_number_parameters 424
_refine_ls_number_reflns 15332
_refine_ls_number_restraints 0
_refine_ls_restrained_S_all 1.036
_refine_ls_R_factor_all 0.0616
_refine_ls_R_factor_gt 0.0569
_refine_ls_shift/su_max 0.006
_refine_ls_shift/su_mean 0.000
_refine_ls_structure_factor_coef Fsqd
_refine_ls_weighting_details 'w=1/[\s^2^(Fo^2^)+(0.1427P)^2^] where P=(Fo^2^+2Fc^2^)/3'
_refine_ls_weighting_scheme calc
_refine_ls_wR_factor_gt 0.1699
_refine_ls_wR_factor_ref 0.1771
_reflns_Friedel_coverage 0.855
_reflns_Friedel_fraction_full 0.982
_reflns_Friedel_fraction_max 0.837
_reflns_number_gt 13499
_reflns_number_total 15332
_reflns_threshold_expression 'I > 2\s(I)'
_cod_data_source_file d0cc07326a2.cif
_cod_data_source_block ortho_190
_cod_depositor_comments 'Adding full bibliography for 7127435--7127450.cif.'
_cod_database_code 7127449
_shelx_shelxl_version_number 2018/3
_shelx_space_group_comment
;
The symmetry employed for this shelxl refinement is uniquely defined
by the following loop, which should always be used as a source of
symmetry information in preference to the above space-group names.
They are only intended as comments.
;
_shelx_estimated_absorpt_t_max 0.943
_shelx_estimated_absorpt_t_min 0.590
_olex2_refinement_description
;
1. Twinned data refinement
 Scales: 0.494(12)
 0.506(12)
2. Fixed Uiso
 At 1.2 times of:
  All C(H) groups, All N(H) groups
 At 1.5 times of:
  All C(H,H,H) groups
3. Others
 Fixed Uiso: C29(0.1023) O6(0.1023) C30(0.1023) C31(0.1023)
4.a Aromatic/amide H refined with riding coordinates:
 N5(H5), N6(H6), C6(H6A), N8(H8), C13(H13), C5(H5A), C7(H7), C28(H28),
 C21(H21), C12(H12), C8(H8A), C25(H25), C19(H19), C22(H22), C20(H20), C16(H16),
 C26(H26), C27(H27), C31(H31)
4.b Idealised Me refined as rotating group:
 C29(H29A,H29B,H29C), C30(H30A,H30B,H30C)
;
_olex2_submission_special_instructions 'No special instructions were received'

loop_
_space_group_symop_operation_xyz
'x, y, z'
'-x, -y, z+1/2'
'x, -y, -z'
'-x, y, -z+1/2'
'x+1/2, y+1/2, z'
'-x+1/2, -y+1/2, z+1/2'
'x+1/2, -y+1/2, -z'
'-x+1/2, y+1/2, -z+1/2'

loop_
_atom_site_label
_atom_site_type_symbol
_atom_site_fract_x
_atom_site_fract_y
_atom_site_fract_z
_atom_site_U_iso_or_equiv
_atom_site_adp_type
_atom_site_occupancy
_atom_site_site_symmetry_order
_atom_site_calc_flag
_atom_site_refinement_flags_posn
_atom_site_refinement_flags_adp
_atom_site_refinement_flags_occupancy
_atom_site_disorder_assembly
_atom_site_disorder_group
Au1 Au 0.74076(3) 0.71873(2) 0.57822(2) 0.05983(11) Uani 1 1 d . . . . .
Au2 Au 0.28749(5) 0.85499(2) 0.49004(2) 0.07683(15) Uani 1 1 d . . . . .
Fe1 Fe 0.24044(10) 0.71983(3) 0.57955(3) 0.0495(2) Uani 1 1 d . . . . .
N1 N 0.4359(8) 0.7139(3) 0.5785(2) 0.0606(15) Uani 1 1 d . . . . .
N3 N 1.0454(9) 0.7259(3) 0.5812(2) 0.0616(16) Uani 1 1 d . . . . .
N2 N 0.2570(7) 0.7760(2) 0.5489(2) 0.0576(14) Uani 1 1 d . . . . .
N4 N 0.2305(8) 0.6870(2) 0.5253(2) 0.0556(14) Uani 1 1 d . . . . .
O1 O 0.1231(9) 0.6732(2) 0.37832(19) 0.0715(18) Uani 1 1 d . . . . .
N9 N 0.2182(9) 0.3391(3) 0.3915(2) 0.0633(17) Uani 1 1 d . . . . .
N7 N 0.2443(8) 0.7461(2) 0.1327(2) 0.0585(14) Uani 1 1 d . . . . .
C4 C 0.9332(9) 0.7241(3) 0.5798(2) 0.0587(16) Uani 1 1 d . . . . .
O2 O 0.1434(12) 0.6023(3) 0.2062(2) 0.078(2) Uani 1 1 d . . . . .
C3 C 0.5473(10) 0.7137(3) 0.5784(3) 0.0617(18) Uani 1 1 d . . . . .
C2 C 0.2663(11) 0.8055(3) 0.5274(3) 0.0642(19) Uani 1 1 d . . . . .
O3 O 0.3064(16) 0.4690(3) 0.2919(3) 0.104(4) Uani 1 1 d . . . . .
N5 N 0.2140(10) 0.6199(2) 0.4166(2) 0.0617(16) Uani 1 1 d . . . . .
H5 H 0.245532 0.592968 0.416798 0.074 Uiso 1 1 calc R U . . .
N6 N 0.2261(9) 0.6653(3) 0.2332(2) 0.0640(17) Uani 1 1 d . . . . .
H6 H 0.255038 0.676869 0.255403 0.077 Uiso 1 1 calc R U . . .
C6 C 0.3070(12) 0.6532(3) 0.5173(3) 0.071(3) Uani 1 1 d . . . . .
H6A H 0.365047 0.642924 0.537267 0.085 Uiso 1 1 calc R U . . .
N8 N 0.1744(15) 0.4667(3) 0.3471(3) 0.085(3) Uani 1 1 d . . . . .
H8 H 0.122414 0.483014 0.361801 0.102 Uiso 1 1 calc R U . . .
C13 C 0.1954(12) 0.5603(3) 0.3490(3) 0.064(2) Uani 1 1 d . . . . .
H13 H 0.196849 0.546212 0.374144 0.077 Uiso 1 1 calc R U . . .
C5 C 0.1420(9) 0.6979(3) 0.4978(2) 0.0569(17) Uani 1 1 d . . . . .
H5A H 0.082587 0.720920 0.503863 0.068 Uiso 1 1 calc R U . . .
C7 C 0.1313(9) 0.6779(3) 0.4613(3) 0.0604(17) Uani 1 1 d . . . . .
H7 H 0.067468 0.687331 0.442697 0.072 Uiso 1 1 calc R U . . .
C28 C 0.1571(9) 0.7128(3) 0.1346(3) 0.0598(17) Uani 1 1 d . . . . .
H28 H 0.099129 0.708159 0.113010 0.072 Uiso 1 1 calc R U . . .
C18 C 0.1847(14) 0.4230(3) 0.3580(3) 0.074(3) Uani 1 1 d . . . . .
C21 C 0.2991(13) 0.3545(3) 0.3627(3) 0.072(2) Uani 1 1 d . . . . .
H21 H 0.369816 0.336481 0.354393 0.087 Uiso 1 1 calc R U . . .
C12 C 0.1723(10) 0.6264(3) 0.3100(2) 0.0591(17) Uani 1 1 d . . . . .
H12 H 0.157600 0.657220 0.308438 0.071 Uiso 1 1 calc R U . . .
C9 C 0.2165(9) 0.6436(3) 0.4524(2) 0.0569(16) Uani 1 1 d . . . . .
C8 C 0.3056(12) 0.6320(4) 0.4810(3) 0.073(2) Uani 1 1 d . . . . .
H8A H 0.366938 0.609320 0.475760 0.087 Uiso 1 1 calc R U . . .
C10 C 0.1669(9) 0.6355(3) 0.3822(2) 0.0580(17) Uani 1 1 d . . . . .
C11 C 0.1792(10) 0.6061(3) 0.3464(3) 0.0596(18) Uani 1 1 d . . . . .
C24 C 0.2286(10) 0.6921(3) 0.1997(2) 0.0601(18) Uani 1 1 d . . . . .
C25 C 0.3124(11) 0.7283(3) 0.1983(3) 0.065(2) Uani 1 1 d . . . . .
H25 H 0.366958 0.734932 0.220305 0.078 Uiso 1 1 calc R U . . .
C19 C 0.2838(14) 0.3947(4) 0.3449(3) 0.074(3) Uani 1 1 d . . . . .
H19 H 0.340025 0.403280 0.323924 0.089 Uiso 1 1 calc R U . . .
C22 C 0.1257(12) 0.3677(3) 0.4046(3) 0.068(2) Uani 1 1 d . . . . .
H22 H 0.071018 0.358762 0.425891 0.081 Uiso 1 1 calc R U . . .
C17 C 0.2361(18) 0.4879(3) 0.3159(3) 0.083(4) Uani 1 1 d . . . . .
C23 C 0.1829(10) 0.6225(3) 0.2350(3) 0.0613(18) Uani 1 1 d . . . . .
C15 C 0.2093(14) 0.5356(3) 0.3140(3) 0.069(2) Uani 1 1 d . . . . .
C20 C 0.1069(14) 0.4089(3) 0.3888(3) 0.074(3) Uani 1 1 d . . . . .
H20 H 0.040447 0.427579 0.398984 0.089 Uiso 1 1 calc R U . . .
N10 N 0.4814(18) 0.6520(6) 0.3495(5) 0.113(4) Uiso 1 1 d . . . . .
C16 C 0.2073(14) 0.5565(4) 0.2774(3) 0.073(2) Uani 1 1 d . . . . .
H16 H 0.219697 0.539905 0.253912 0.087 Uiso 1 1 calc R U . . .
C14 C 0.1871(10) 0.6016(3) 0.2751(3) 0.0627(19) Uani 1 1 d . . . . .
C26 C 0.1502(10) 0.6848(4) 0.1677(3) 0.0640(19) Uani 1 1 d . . . . .
H26 H 0.090798 0.660823 0.167812 0.077 Uiso 1 1 calc R U . . .
C27 C 0.3157(11) 0.7546(3) 0.1644(3) 0.065(2) Uani 1 1 d . . . . .
H27 H 0.371421 0.779565 0.164189 0.078 Uiso 1 1 calc R U . . .
C29 C 0.527(2) 0.6567(6) 0.3890(6) 0.102 Uiso 1 1 d . U . . .
H29A H 0.459374 0.646729 0.407505 0.153 Uiso 1 1 calc R U . . .
H29B H 0.547325 0.687686 0.394212 0.153 Uiso 1 1 calc R U . . .
H29C H 0.606076 0.638923 0.392653 0.153 Uiso 1 1 calc R U . . .
C1 C 0.315(2) 0.9075(5) 0.4563(6) 0.105(5) Uani 1 1 d . . . . .
O6 O 0.3902(13) 0.6952(4) 0.2962(4) 0.102 Uiso 1 1 d . U . . .
N11 N 0.335(3) 0.9361(5) 0.4381(6) 0.140(8) Uani 1 1 d . . . . .
C30 C 0.515(2) 0.6177(5) 0.3200(6) 0.102 Uiso 1 1 d . U . . .
H30A H 0.600824 0.624263 0.308404 0.153 Uiso 1 1 calc R U . . .
H30B H 0.448954 0.617304 0.298980 0.153 Uiso 1 1 calc R U . . .
H30C H 0.518000 0.588916 0.332992 0.153 Uiso 1 1 calc R U . . .
C31 C 0.4291(19) 0.6859(6) 0.3329(6) 0.102 Uiso 1 1 d . U . . .
H31 H 0.415302 0.709477 0.350862 0.123 Uiso 1 1 calc R U . . .
O5 O -0.0507(16) 0.5041(5) 0.3879(5) 0.128(4) Uiso 1 1 d . . . . .
O4 O 0.385(2) 0.5421(7) 0.4254(6) 0.161(7) Uiso 1 1 d . . . . .

loop_
_atom_site_aniso_label
_atom_site_aniso_U_11
_atom_site_aniso_U_22
_atom_site_aniso_U_33
_atom_site_aniso_U_23
_atom_site_aniso_U_13
_atom_site_aniso_U_12
Au1 0.06299(17) 0.06379(18) 0.05272(18) -0.00358(11) 0.00165(11) 0.00523(12)
Au2 0.0977(3) 0.06366(19) 0.0691(3) 0.00489(15) 0.01195(19) 0.00054(18)
Fe1 0.0544(5) 0.0514(5) 0.0428(5) -0.0040(3) -0.0018(3) 0.0007(4)
N1 0.072(4) 0.063(4) 0.047(4) -0.007(3) -0.002(3) -0.002(3)
N3 0.075(4) 0.057(3) 0.053(4) -0.006(3) -0.002(3) 0.001(3)
N2 0.067(4) 0.062(3) 0.044(3) -0.009(2) 0.001(3) -0.005(3)
N4 0.069(4) 0.056(3) 0.043(3) -0.005(2) -0.002(3) 0.007(3)
O1 0.099(5) 0.072(4) 0.043(3) -0.004(3) -0.006(3) 0.020(4)
N9 0.067(4) 0.059(3) 0.064(4) -0.007(3) 0.012(3) -0.004(3)
N7 0.063(4) 0.055(3) 0.057(4) 0.002(2) -0.002(3) -0.004(3)
C4 0.069(4) 0.064(4) 0.043(4) -0.001(3) -0.002(3) 0.003(3)
O2 0.110(6) 0.079(4) 0.046(4) -0.003(3) -0.006(3) -0.004(4)
C3 0.067(4) 0.059(4) 0.059(5) -0.006(4) 0.007(3) 0.004(3)
C2 0.076(5) 0.063(4) 0.054(4) -0.011(3) 0.000(4) -0.001(4)
O3 0.164(12) 0.071(4) 0.075(6) -0.006(4) 0.035(7) 0.003(6)
N5 0.087(5) 0.055(3) 0.044(3) -0.005(2) -0.004(3) 0.009(3)
N6 0.079(5) 0.073(4) 0.041(3) -0.003(3) -0.005(3) -0.005(4)
C6 0.092(7) 0.064(4) 0.057(5) -0.001(3) -0.016(4) 0.027(5)
N8 0.128(9) 0.059(4) 0.067(6) 0.002(4) 0.020(6) -0.001(5)
C13 0.092(6) 0.051(4) 0.050(4) -0.004(3) 0.005(4) 0.004(4)
C5 0.069(4) 0.059(4) 0.043(4) -0.004(3) -0.005(3) 0.014(3)
C7 0.064(4) 0.061(4) 0.056(5) -0.006(3) -0.002(3) 0.002(3)
C28 0.061(4) 0.069(5) 0.050(4) 0.005(3) -0.007(3) -0.005(4)
C18 0.104(8) 0.059(4) 0.058(5) -0.006(4) 0.016(5) -0.009(5)
C21 0.093(7) 0.065(5) 0.059(5) -0.002(4) 0.018(4) 0.001(5)
C12 0.071(5) 0.063(4) 0.043(4) -0.002(3) -0.002(3) 0.000(3)
C9 0.075(5) 0.056(3) 0.040(3) -0.005(3) -0.002(3) 0.008(4)
C8 0.088(6) 0.074(5) 0.056(5) -0.006(4) -0.006(4) 0.025(5)
C10 0.070(4) 0.064(4) 0.041(4) -0.003(3) -0.002(3) 0.006(3)
C11 0.078(5) 0.050(3) 0.051(5) -0.003(3) -0.002(4) 0.005(3)
C24 0.071(5) 0.068(4) 0.041(4) -0.003(3) -0.003(3) 0.005(4)
C25 0.075(5) 0.068(5) 0.052(4) -0.004(3) -0.011(4) 0.004(4)
C19 0.094(7) 0.071(5) 0.056(5) 0.002(4) 0.024(5) 0.004(5)
C22 0.083(6) 0.061(4) 0.059(5) 0.003(3) 0.014(4) 0.003(4)
C17 0.138(11) 0.055(4) 0.056(5) -0.001(3) 0.015(6) -0.004(6)
C23 0.074(5) 0.071(5) 0.039(4) -0.003(3) 0.002(3) 0.003(4)
C15 0.106(8) 0.059(4) 0.044(4) -0.003(3) 0.006(4) -0.006(5)
C20 0.103(8) 0.052(4) 0.067(6) 0.002(4) 0.017(5) 0.004(4)
C16 0.104(8) 0.068(5) 0.046(5) -0.004(3) 0.007(4) 0.003(5)
C14 0.073(5) 0.075(5) 0.040(4) -0.001(3) 0.006(3) -0.005(4)
C26 0.066(5) 0.076(5) 0.050(5) 0.000(4) -0.001(3) -0.006(4)
C27 0.068(5) 0.064(4) 0.062(5) -0.004(4) -0.007(4) -0.002(4)
C1 0.124(13) 0.083(8) 0.108(12) 0.013(7) 0.027(10) 0.008(8)
N11 0.20(2) 0.099(9) 0.123(12) 0.031(9) 0.070(14) 0.006(11)

loop_
_atom_type_symbol
_atom_type_description
_atom_type_scat_dispersion_real
_atom_type_scat_dispersion_imag
_atom_type_scat_source
C C 0.0033 0.0016 'International Tables Vol C Tables 4.2.6.8 and 6.1.1.4'
H H 0.0000 0.0000 'International Tables Vol C Tables 4.2.6.8 and 6.1.1.4'
Au Au -2.0133 8.8022 'International Tables Vol C Tables 4.2.6.8 and 6.1.1.4'
Fe Fe 0.3463 0.8444 'International Tables Vol C Tables 4.2.6.8 and 6.1.1.4'
N N 0.0061 0.0033 'International Tables Vol C Tables 4.2.6.8 and 6.1.1.4'
O O 0.0106 0.0060 'International Tables Vol C Tables 4.2.6.8 and 6.1.1.4'

loop_
_geom_angle_atom_site_label_1
_geom_angle_atom_site_label_2
_geom_angle_atom_site_label_3
_geom_angle
_geom_angle_site_symmetry_1
_geom_angle_site_symmetry_3
_geom_angle_publ_flag
C4 Au1 Au2 85.9(3) . 7_566 ?
C4 Au1 C3 178.3(4) . . ?
C3 Au1 Au2 95.5(3) . 7_566 ?
C2 Au2 Au1 84.9(3) . 7_466 ?
C2 Au2 C1 175.2(7) . . ?
C1 Au2 Au1 99.7(6) . 7_466 ?
N1 Fe1 N4 89.5(3) . . ?
N1 Fe1 N9 92.3(3) . 3_566 ?
N1 Fe1 N7 89.1(3) . 6_565 ?
N3 Fe1 N1 179.4(3) 1_455 . ?
N3 Fe1 N4 91.1(3) 1_455 . ?
N3 Fe1 N9 87.5(3) 1_455 3_566 ?
N3 Fe1 N7 90.3(3) 1_455 6_565 ?
N2 Fe1 N1 89.0(3) . . ?
N2 Fe1 N3 91.1(3) . 1_455 ?
N2 Fe1 N4 87.7(3) . . ?
N2 Fe1 N9 177.0(3) . 3_566 ?
N2 Fe1 N7 90.8(3) . 6_565 ?
N9 Fe1 N4 89.7(3) 3_566 . ?
N9 Fe1 N7 91.9(3) 3_566 6_565 ?
N7 Fe1 N4 178.0(3) 6_565 . ?
C3 N1 Fe1 175.1(8) . . ?
C4 N3 Fe1 171.0(8) . 1_655 ?
C2 N2 Fe1 172.2(7) . . ?
C6 N4 Fe1 121.5(6) . . ?
C6 N4 C5 116.9(7) . . ?
C5 N4 Fe1 121.5(5) . . ?
C21 N9 Fe1 125.0(7) . 3_566 ?
C22 N9 Fe1 118.8(6) . 3_566 ?
C22 N9 C21 115.8(9) . . ?
C28 N7 Fe1 117.6(6) . 6_564 ?
C27 N7 Fe1 124.1(7) . 6_564 ?
C27 N7 C28 118.2(8) . . ?
N3 C4 Au1 177.8(9) . . ?
N1 C3 Au1 175.3(8) . . ?
N2 C2 Au2 178.2(10) . . ?
C9 N5 H5 117.7 . . ?
C10 N5 H5 117.7 . . ?
C10 N5 C9 124.6(7) . . ?
C24 N6 H6 116.7 . . ?
C23 N6 H6 116.7 . . ?
C23 N6 C24 126.6(8) . . ?
N4 C6 H6A 118.8 . . ?
N4 C6 C8 122.4(9) . . ?
C8 C6 H6A 118.8 . . ?
C18 N8 H8 116.1 . . ?
C18 N8 C17 127.8(11) . . ?
C17 N8 H8 116.1 . . ?
C11 C13 H13 120.4 . . ?
C11 C13 C15 119.2(9) . . ?
C15 C13 H13 120.4 . . ?
N4 C5 H5A 117.8 . . ?
N4 C5 C7 124.4(8) . . ?
C7 C5 H5A 117.8 . . ?
C5 C7 H7 120.9 . . ?
C5 C7 C9 118.2(8) . . ?
C9 C7 H7 120.9 . . ?
N7 C28 H28 119.2 . . ?
N7 C28 C26 121.6(8) . . ?
C26 C28 H28 119.2 . . ?
N8 C18 C19 124.2(11) . . ?
C20 C18 N8 117.0(11) . . ?
C20 C18 C19 117.7(10) . . ?
N9 C21 H21 118.3 . . ?
N9 C21 C19 123.4(10) . . ?
C19 C21 H21 118.3 . . ?
C11 C12 H12 119.9 . . ?
C11 C12 C14 120.1(8) . . ?
C14 C12 H12 119.9 . . ?
C7 C9 N5 123.8(8) . . ?
C8 C9 N5 119.0(8) . . ?
C8 C9 C7 117.2(8) . . ?
C6 C8 H8A 119.6 . . ?
C9 C8 C6 120.7(9) . . ?
C9 C8 H8A 119.7 . . ?
O1 C10 N5 123.2(8) . . ?
O1 C10 C11 119.6(7) . . ?
N5 C10 C11 116.9(7) . . ?
C13 C11 C10 123.1(8) . . ?
C12 C11 C13 120.5(8) . . ?
C12 C11 C10 116.4(7) . . ?
C25 C24 N6 120.0(8) . . ?
C26 C24 N6 122.4(9) . . ?
C26 C24 C25 117.6(9) . . ?
C24 C25 H25 120.2 . . ?
C27 C25 C24 119.6(8) . . ?
C27 C25 H25 120.2 . . ?
C18 C19 H19 120.2 . . ?
C21 C19 C18 119.6(10) . . ?
C21 C19 H19 120.2 . . ?
N9 C22 H22 118.2 . . ?
N9 C22 C20 123.6(10) . . ?
C20 C22 H22 118.2 . . ?
O3 C17 N8 123.5(10) . . ?
O3 C17 C15 122.7(10) . . ?
N8 C17 C15 113.8(10) . . ?
O2 C23 N6 123.1(9) . . ?
O2 C23 C14 121.3(9) . . ?
N6 C23 C14 115.6(8) . . ?
C13 C15 C17 120.5(9) . . ?
C16 C15 C13 120.0(9) . . ?
C16 C15 C17 119.4(9) . . ?
C18 C20 H20 120.2 . . ?
C22 C20 C18 119.7(11) . . ?
C22 C20 H20 120.2 . . ?
C29 N10 C30 128.7(17) . . ?
C31 N10 C29 117.7(18) . . ?
C31 N10 C30 111.5(16) . . ?
C15 C16 H16 119.8 . . ?
C14 C16 C15 120.4(9) . . ?
C14 C16 H16 119.8 . . ?
C12 C14 C23 121.9(9) . . ?
C16 C14 C12 119.8(9) . . ?
C16 C14 C23 118.4(8) . . ?
C28 C26 H26 119.9 . . ?
C24 C26 C28 120.1(9) . . ?
C24 C26 H26 119.9 . . ?
N7 C27 C25 122.6(9) . . ?
N7 C27 H27 118.7 . . ?
C25 C27 H27 118.7 . . ?
N10 C29 H29A 109.5 . . ?
N10 C29 H29B 109.5 . . ?
N10 C29 H29C 109.5 . . ?
H29A C29 H29B 109.5 . . ?
H29A C29 H29C 109.5 . . ?
H29B C29 H29C 109.5 . . ?
N11 C1 Au2 177(2) . . ?
N10 C30 H30A 109.5 . . ?
N10 C30 H30B 109.5 . . ?
N10 C30 H30C 109.5 . . ?
H30A C30 H30B 109.5 . . ?
H30A C30 H30C 109.5 . . ?
H30B C30 H30C 109.5 . . ?
N10 C31 O6 134.4(19) . . ?
N10 C31 H31 112.8 . . ?
O6 C31 H31 112.8 . . ?

loop_
_geom_bond_atom_site_label_1
_geom_bond_atom_site_label_2
_geom_bond_distance
_geom_bond_site_symmetry_2
_geom_bond_publ_flag
Au1 Au2 3.2489(7) 7_566 ?
Au1 C4 1.977(10) . ?
Au1 C3 1.985(10) . ?
Au2 C2 1.975(10) . ?
Au2 C1 1.980(15) . ?
Fe1 N1 2.009(9) . ?
Fe1 N3 2.005(9) 1_455 ?
Fe1 N2 2.003(8) . ?
Fe1 N4 2.088(6) . ?
Fe1 N9 2.053(8) 3_566 ?
Fe1 N7 2.077(7) 6_565 ?
N1 C3 1.140(14) . ?
N3 C4 1.150(14) . ?
N2 C2 1.158(13) . ?
N4 C6 1.320(11) . ?
N4 C5 1.338(11) . ?
O1 C10 1.236(11) . ?
N9 C21 1.362(13) . ?
N9 C22 1.359(13) . ?
N7 C28 1.350(12) . ?
N7 C27 1.322(13) . ?
O2 C23 1.220(12) . ?
O3 C17 1.224(16) . ?
N5 H5 0.8800 . ?
N5 C9 1.406(10) . ?
N5 C10 1.345(11) . ?
N6 H6 0.8800 . ?
N6 C24 1.394(12) . ?
N6 C23 1.375(13) . ?
C6 H6A 0.9500 . ?
C6 C8 1.384(14) . ?
N8 H8 0.8800 . ?
N8 C18 1.381(14) . ?
N8 C17 1.388(15) . ?
C13 H13 0.9500 . ?
C13 C11 1.404(11) . ?
C13 C15 1.407(12) . ?
C5 H5A 0.9500 . ?
C5 C7 1.377(12) . ?
C7 H7 0.9500 . ?
C7 C9 1.393(12) . ?
C28 H28 0.9500 . ?
C28 C26 1.406(13) . ?
C18 C19 1.402(16) . ?
C18 C20 1.376(15) . ?
C21 H21 0.9500 . ?
C21 C19 1.367(15) . ?
C12 H12 0.9500 . ?
C12 C11 1.377(13) . ?
C12 C14 1.407(12) . ?
C9 C8 1.372(13) . ?
C8 H8A 0.9500 . ?
C10 C11 1.508(12) . ?
C24 C25 1.395(15) . ?
C24 C26 1.363(13) . ?
C25 H25 0.9500 . ?
C25 C27 1.396(15) . ?
C19 H19 0.9500 . ?
C22 H22 0.9500 . ?
C22 C20 1.376(14) . ?
C17 C15 1.479(14) . ?
C23 C14 1.493(13) . ?
C15 C16 1.389(14) . ?
C20 H20 0.9500 . ?
N10 C29 1.42(3) . ?
N10 C30 1.48(2) . ?
N10 C31 1.29(2) . ?
C16 H16 0.9500 . ?
C16 C14 1.388(15) . ?
C26 H26 0.9500 . ?
C27 H27 0.9500 . ?
C29 H29A 0.9800 . ?
C29 H29B 0.9800 . ?
C29 H29C 0.9800 . ?
C1 N11 1.09(2) . ?
O6 C31 1.33(2) . ?
C30 H30A 0.9800 . ?
C30 H30B 0.9800 . ?
C30 H30C 0.9800 . ?
C31 H31 0.9500 . ?

loop_
_geom_torsion_atom_site_label_1
_geom_torsion_atom_site_label_2
_geom_torsion_atom_site_label_3
_geom_torsion_atom_site_label_4
_geom_torsion
_geom_torsion_site_symmetry_1
_geom_torsion_site_symmetry_2
_geom_torsion_site_symmetry_3
_geom_torsion_site_symmetry_4
_geom_torsion_publ_flag
Fe1 N4 C6 C8 -177.3(10) . . . . ?
Fe1 N4 C5 C7 179.2(8) . . . . ?
Fe1 N9 C21 C19 -177.7(10) 3_566 . . . ?
Fe1 N9 C22 C20 176.6(10) 3_566 . . . ?
Fe1 N7 C28 C26 172.8(8) 6_564 . . . ?
Fe1 N7 C27 C25 -173.3(8) 6_564 . . . ?
N4 C6 C8 C9 -5(2) . . . . ?
N4 C5 C7 C9 1.1(15) . . . . ?
O1 C10 C11 C13 -163.2(11) . . . . ?
O1 C10 C11 C12 16.0(15) . . . . ?
N9 C21 C19 C18 3(2) . . . . ?
N9 C22 C20 C18 0(2) . . . . ?
N7 C28 C26 C24 2.9(15) . . . . ?
O2 C23 C14 C12 -150.0(11) . . . . ?
O2 C23 C14 C16 30.5(17) . . . . ?
O3 C17 C15 C13 -144.3(16) . . . . ?
O3 C17 C15 C16 31(3) . . . . ?
N5 C9 C8 C6 -176.9(11) . . . . ?
N5 C10 C11 C13 21.6(15) . . . . ?
N5 C10 C11 C12 -159.1(10) . . . . ?
N6 C24 C25 C27 179.1(10) . . . . ?
N6 C24 C26 C28 -179.7(10) . . . . ?
N6 C23 C14 C12 30.1(15) . . . . ?
N6 C23 C14 C16 -149.4(11) . . . . ?
C6 N4 C5 C7 -4.0(15) . . . . ?
N8 C18 C19 C21 168.4(13) . . . . ?
N8 C18 C20 C22 -170.8(13) . . . . ?
N8 C17 C15 C13 36(2) . . . . ?
N8 C17 C15 C16 -148.9(14) . . . . ?
C13 C15 C16 C14 -2(2) . . . . ?
C5 N4 C6 C8 5.8(18) . . . . ?
C5 C7 C9 N5 178.6(9) . . . . ?
C5 C7 C9 C8 0.1(15) . . . . ?
C7 C9 C8 C6 1.7(18) . . . . ?
C28 N7 C27 C25 5.6(15) . . . . ?
C18 N8 C17 O3 3(3) . . . . ?
C18 N8 C17 C15 -176.6(14) . . . . ?
C21 N9 C22 C20 3.9(17) . . . . ?
C9 N5 C10 O1 1.7(17) . . . . ?
C9 N5 C10 C11 176.8(9) . . . . ?
C10 N5 C9 C7 25.0(16) . . . . ?
C10 N5 C9 C8 -156.5(11) . . . . ?
C11 C13 C15 C17 175.5(13) . . . . ?
C11 C13 C15 C16 0(2) . . . . ?
C11 C12 C14 C23 -178.8(10) . . . . ?
C11 C12 C14 C16 0.7(16) . . . . ?
C24 N6 C23 O2 1.8(17) . . . . ?
C24 N6 C23 C14 -178.2(10) . . . . ?
C24 C25 C27 N7 -1.7(16) . . . . ?
C25 C24 C26 C28 1.1(15) . . . . ?
C19 C18 C20 C22 -2.0(19) . . . . ?
C22 N9 C21 C19 -5.5(18) . . . . ?
C17 N8 C18 C19 16(2) . . . . ?
C17 N8 C18 C20 -175.9(15) . . . . ?
C17 C15 C16 C14 -177.6(13) . . . . ?
C23 N6 C24 C25 -158.4(10) . . . . ?
C23 N6 C24 C26 22.4(16) . . . . ?
C15 C13 C11 C12 2.3(17) . . . . ?
C15 C13 C11 C10 -178.4(11) . . . . ?
C15 C16 C14 C12 2(2) . . . . ?
C15 C16 C14 C23 -178.7(12) . . . . ?
C20 C18 C19 C21 1(2) . . . . ?
C14 C12 C11 C13 -2.7(16) . . . . ?
C14 C12 C11 C10 178.0(10) . . . . ?
C26 C24 C25 C27 -1.7(15) . . . . ?
C27 N7 C28 C26 -6.2(14) . . . . ?
C29 N10 C31 O6 171(2) . . . . ?
C30 N10 C31 O6 6(3) . . . . ?

loop_
_twin_individual_id
_twin_individual_mass_fraction_refined
1 0.494(12)
2 0.506(12)
